data_4508665
loop_
_publ_author_name
'Baures, Paul W.'
'Caldwell, Adam W.'
'Cashman, Chris R.'
'Masse, Marie T.'
'Van Arnam, Ethan B.'
'Conry, Rebecca R.'

_publ_section_title
;
 The Influence by Substituents on the Intermolecular Hydrogen-Bonding
 Interactions in Imidazole-4,5-dicarboxylic Acid Derivatives
;
_journal_issue 9
_journal_name_full 'Crystal Growth &amp; Design'
_journal_page_first 2047
_journal_paper_doi 10.1021/cg060057i
_journal_volume 6
_journal_year 2006
_chemical_formula_sum 'C20 H19 N3 O3'
_chemical_formula_weight 349.38
_chemical_melting_point 201
_chemical_name_systematic Compound_12
_space_group_IT_number 19
_symmetry_space_group_name_Hall 'P 2ac 2ab'
_symmetry_space_group_name_H-M 'P 21 21 21'
_atom_sites_solution_hydrogens geom
_atom_sites_solution_primary direct
_atom_sites_solution_secondary difmap
_audit_creation_method SHELXL-97
_cell_angle_alpha 90.00
_cell_angle_beta 90.00
_cell_angle_gamma 90.00
_cell_formula_units_Z 4
_cell_length_a 9.8752(11)
_cell_length_b 11.6167(12)
_cell_length_c 16.2401(17)
_cell_measurement_temperature 297(2)
_cell_volume 1863.0(3)
_computing_structure_refinement 'SHELXL-97 (Sheldrick, 1997)'
_computing_structure_solution 'SHELXS-97 (Sheldrick, 1990)'
_diffrn_ambient_temperature 297(2)
_diffrn_measured_fraction_theta_full 0.972
_diffrn_measured_fraction_theta_max 0.972
_diffrn_radiation_monochromator graphite
_diffrn_radiation_source 'fine-focus sealed tube'
_diffrn_radiation_type MoK\a
_diffrn_radiation_wavelength 0.71073
_diffrn_reflns_av_R_equivalents 0.0530
_diffrn_reflns_av_sigmaI/netI 0.0340
_diffrn_reflns_limit_h_max 13
_diffrn_reflns_limit_h_min -13
_diffrn_reflns_limit_k_max 15
_diffrn_reflns_limit_k_min -15
_diffrn_reflns_limit_l_max 20
_diffrn_reflns_limit_l_min -21
_diffrn_reflns_number 16482
_diffrn_reflns_theta_full 28.28
_diffrn_reflns_theta_max 28.28
_diffrn_reflns_theta_min 2.16
_exptl_absorpt_coefficient_mu 0.085
_exptl_crystal_colour colorless
_exptl_crystal_density_diffrn 1.246
_exptl_crystal_density_method 'not measured'
_exptl_crystal_F_000 736
_exptl_crystal_size_max 0.51
_exptl_crystal_size_mid 0.10
_exptl_crystal_size_min 0.07
_refine_diff_density_max 0.211
_refine_diff_density_min -0.109
_refine_diff_density_rms 0.027
_refine_ls_abs_structure_details 'Flack H D (1983), Acta Cryst. A39, 876-881'
_refine_ls_abs_structure_Flack 0.5(11)
_refine_ls_extinction_method none
_refine_ls_goodness_of_fit_ref 1.035
_refine_ls_hydrogen_treatment mixed
_refine_ls_matrix_type full
_refine_ls_number_parameters 236
_refine_ls_number_reflns 4406
_refine_ls_number_restraints 0
_refine_ls_restrained_S_all 1.035
_refine_ls_R_factor_all 0.0534
_refine_ls_R_factor_gt 0.0425
_refine_ls_shift/su_max 0.000
_refine_ls_shift/su_mean 0.000
_refine_ls_structure_factor_coef Fsqd
_refine_ls_weighting_details 'calc w=1/[\s^2^(Fo^2^)+(0.0594P)^2^+0.0000P] where P=(Fo^2^+2Fc^2^)/3'
_refine_ls_weighting_scheme calc
_refine_ls_wR_factor_gt 0.1025
_refine_ls_wR_factor_ref 0.1062
_reflns_number_gt 3484
_reflns_number_total 4406
_reflns_threshold_expression >2sigma(I)
_cod_data_source_file cg060057isup2.cif
_cod_data_source_block 12
_cod_database_code 4508665

loop_
_symmetry_equiv_pos_as_xyz
'x, y, z'
'-x+1/2, -y, z+1/2'
'-x, y+1/2, -z+1/2'
'x+1/2, -y+1/2, -z'

loop_
_atom_site_label
_atom_site_type_symbol
_atom_site_fract_x
_atom_site_fract_y
_atom_site_fract_z
_atom_site_U_iso_or_equiv
_atom_site_adp_type
_atom_site_occupancy
_atom_site_symmetry_multiplicity
_atom_site_calc_flag
_atom_site_refinement_flags
C11 C -0.0725(2) 0.54743(19) 0.29824(15) 0.0758(6) Uani 1 1 d .
H1 H -0.0342 0.6187 0.2865 0.091 Uiso 1 1 calc R
C10 C -0.0984(3) 0.5161(3) 0.37957(15) 0.0983(9) Uani 1 1 d .
H2 H -0.0795 0.5675 0.4220 0.118 Uiso 1 1 calc R
C9 C -0.1508(3) 0.4113(3) 0.39716(19) 0.1105(10) Uani 1 1 d .
H3 H -0.1683 0.3910 0.4515 0.133 Uiso 1 1 calc R
C8 C -0.1778(3) 0.3357(3) 0.3354(2) 0.1130(9) Uani 1 1 d .
H4 H -0.2110 0.2628 0.3475 0.136 Uiso 1 1 calc R
C7 C -0.1557(2) 0.3676(2) 0.25513(16) 0.0814(6) Uani 1 1 d .
H5 H -0.1770 0.3161 0.2132 0.098 Uiso 1 1 calc R
C6 C -0.10362(15) 0.47264(15) 0.23520(11) 0.0572(4) Uani 1 1 d .
C5 C -0.08710(17) 0.50719(17) 0.14662(12) 0.0606(4) Uani 1 1 d .
H7A H -0.1744 0.5036 0.1193 0.073 Uiso 1 1 calc R
H7B H -0.0553 0.5861 0.1440 0.073 Uiso 1 1 calc R
C4 C 0.13764(14) 0.45459(14) 0.11805(11) 0.0509(4) Uani 1 1 d .
C2 C 0.23092(13) 0.37645(12) 0.07479(9) 0.0426(3) Uani 1 1 d .
C1 C 0.29122(14) 0.24113(13) -0.00476(10) 0.0497(3) Uani 1 1 d .
H10 H 0.2893 0.1796 -0.0414 0.060 Uiso 1 1 calc R
C3 C 0.37114(14) 0.37559(12) 0.07576(9) 0.0410(3) Uani 1 1 d .
C12 C 0.48277(14) 0.44105(12) 0.11540(10) 0.0431(3) Uani 1 1 d .
C13 C 0.54693(17) 0.59138(15) 0.21350(11) 0.0563(4) Uani 1 1 d .
H13 H 0.6247 0.5421 0.2261 0.068 Uiso 1 1 calc R
C14 C 0.4831(3) 0.6278(2) 0.29468(15) 0.0927(7) Uani 1 1 d .
H14A H 0.4070 0.6770 0.2840 0.139 Uiso 1 1 calc R
H14B H 0.5487 0.6686 0.3271 0.139 Uiso 1 1 calc R
H14C H 0.4533 0.5608 0.3241 0.139 Uiso 1 1 calc R
C15 C 0.59798(18) 0.69325(15) 0.16520(12) 0.0575(4) Uani 1 1 d .
C16 C 0.7090(2) 0.75393(17) 0.19530(17) 0.0792(6) Uani 1 1 d .
H16 H 0.7489 0.7310 0.2445 0.095 Uiso 1 1 calc R
C17 C 0.7604(3) 0.8466(2) 0.1538(2) 0.1056(9) Uani 1 1 d .
H17 H 0.8349 0.8858 0.1748 0.127 Uiso 1 1 calc R
C18 C 0.7033(5) 0.8811(3) 0.0828(2) 0.1290(12) Uani 1 1 d .
H18 H 0.7386 0.9439 0.0544 0.155 Uiso 1 1 calc R
C19 C 0.5947(5) 0.8245(3) 0.0527(2) 0.1378(14) Uani 1 1 d .
H19 H 0.5553 0.8490 0.0037 0.165 Uiso 1 1 calc R
C20 C 0.5408(3) 0.7295(2) 0.09396(16) 0.0971(8) Uani 1 1 d .
H20 H 0.4659 0.6913 0.0726 0.117 Uiso 1 1 calc R
N2 N 0.18283(12) 0.29126(11) 0.02384(8) 0.0492(3) Uani 1 1 d .
N1 N 0.40559(12) 0.28783(11) 0.02427(8) 0.0434(3) Uani 1 1 d .
H6 H 0.4866 0.2662 0.0125 0.052 Uiso 1 1 calc R
N3 N 0.44847(12) 0.52237(13) 0.16911(10) 0.0562(4) Uani 1 1 d .
H9 H 0.3638 0.5347 0.1780 0.067 Uiso 1 1 calc R
O2 O 0.00902(10) 0.43233(11) 0.10328(8) 0.0593(3) Uani 1 1 d .
O1 O 0.17294(11) 0.53164(12) 0.16300(10) 0.0729(4) Uani 1 1 d .
O3 O 0.59946(10) 0.41732(11) 0.09719(8) 0.0603(3) Uani 1 1 d .

loop_
_atom_site_aniso_label
_atom_site_aniso_U_11
_atom_site_aniso_U_22
_atom_site_aniso_U_33
_atom_site_aniso_U_23
_atom_site_aniso_U_13
_atom_site_aniso_U_12
C11 0.0652(11) 0.0712(12) 0.0909(15) -0.0270(12) -0.0144(11) 0.0141(9)
C10 0.1072(18) 0.118(2) 0.0702(15) -0.0384(15) -0.0184(14) 0.0379(17)
C9 0.115(2) 0.130(3) 0.0868(18) 0.0046(19) 0.0098(15) 0.0253(19)
C8 0.123(2) 0.1009(19) 0.115(2) 0.0134(17) 0.0137(19) -0.0106(17)
C7 0.0811(14) 0.0799(14) 0.0830(15) -0.0118(12) 0.0043(11) -0.0083(11)
C6 0.0357(7) 0.0646(10) 0.0713(11) -0.0185(8) -0.0023(7) 0.0083(7)
C5 0.0349(7) 0.0680(10) 0.0789(12) -0.0180(9) 0.0024(7) 0.0056(7)
C4 0.0369(7) 0.0493(8) 0.0664(10) -0.0112(8) 0.0032(7) -0.0012(6)
C2 0.0359(7) 0.0415(7) 0.0503(8) -0.0049(6) 0.0025(6) -0.0035(6)
C1 0.0381(7) 0.0519(8) 0.0592(8) -0.0157(7) 0.0006(7) -0.0040(6)
C3 0.0385(7) 0.0394(7) 0.0452(7) -0.0018(6) 0.0036(6) -0.0008(6)
C12 0.0360(7) 0.0440(7) 0.0494(8) -0.0046(6) 0.0001(6) -0.0017(6)
C13 0.0465(8) 0.0567(9) 0.0658(10) -0.0176(8) -0.0046(7) -0.0027(7)
C14 0.1106(17) 0.0970(16) 0.0703(14) -0.0315(13) 0.0126(13) -0.0334(15)
C15 0.0509(8) 0.0537(9) 0.0679(11) -0.0178(8) 0.0031(8) 0.0010(7)
C16 0.0630(11) 0.0628(11) 0.1118(16) -0.0097(11) -0.0114(12) -0.0100(9)
C17 0.0991(18) 0.0768(15) 0.141(3) -0.0131(17) 0.0123(18) -0.0301(13)
C18 0.184(3) 0.0856(18) 0.117(2) 0.0033(17) 0.018(3) -0.048(2)
C19 0.207(4) 0.122(3) 0.084(2) 0.0217(18) -0.021(2) -0.033(3)
C20 0.127(2) 0.0892(16) 0.0750(14) -0.0025(13) -0.0211(14) -0.0233(15)
N2 0.0343(6) 0.0527(7) 0.0606(7) -0.0119(6) 0.0011(6) -0.0028(5)
N1 0.0341(5) 0.0446(6) 0.0514(7) -0.0079(5) 0.0022(5) 0.0015(5)
N3 0.0361(6) 0.0601(8) 0.0724(9) -0.0239(7) 0.0027(6) -0.0034(6)
O2 0.0327(5) 0.0691(7) 0.0760(8) -0.0243(6) 0.0013(5) 0.0029(5)
O1 0.0393(6) 0.0659(7) 0.1135(11) -0.0423(8) 0.0078(6) -0.0011(5)
O3 0.0330(5) 0.0705(7) 0.0773(8) -0.0284(6) -0.0018(5) 0.0016(5)

loop_
_atom_type_symbol
_atom_type_description
_atom_type_scat_dispersion_real
_atom_type_scat_dispersion_imag
_atom_type_scat_source
C C 0.0033 0.0016 'International Tables Vol C Tables 4.2.6.8 and 6.1.1.4'
H H 0.0000 0.0000 'International Tables Vol C Tables 4.2.6.8 and 6.1.1.4'
N N 0.0061 0.0033 'International Tables Vol C Tables 4.2.6.8 and 6.1.1.4'
O O 0.0106 0.0060 'International Tables Vol C Tables 4.2.6.8 and 6.1.1.4'

loop_
_geom_angle_atom_site_label_1
_geom_angle_atom_site_label_2
_geom_angle_atom_site_label_3
_geom_angle
C6 C11 C10 119.9(2)
C9 C10 C11 120.3(2)
C10 C9 C8 120.0(3)
C9 C8 C7 119.7(3)
C6 C7 C8 121.8(2)
C7 C6 C11 118.2(2)
C7 C6 C5 120.49(17)
C11 C6 C5 121.26(18)
O2 C5 C6 111.79(15)
O1 C4 O2 122.28(14)
O1 C4 C2 124.44(13)
O2 C4 C2 113.28(13)
N2 C2 C3 110.31(13)
N2 C2 C4 121.01(12)
C3 C2 C4 128.67(14)
N2 C1 N1 112.71(12)
N1 C3 C2 104.37(13)
N1 C3 C12 117.64(12)
C2 C3 C12 137.99(14)
O3 C12 N3 124.04(13)
O3 C12 C3 118.66(13)
N3 C12 C3 117.31(12)
N3 C13 C15 113.53(15)
N3 C13 C14 107.83(15)
C15 C13 C14 111.81(16)
C20 C15 C16 118.1(2)
C20 C15 C13 123.34(18)
C16 C15 C13 118.59(18)
C17 C16 C15 121.2(3)
C18 C17 C16 120.1(3)
C17 C18 C19 119.8(3)
C18 C19 C20 121.0(3)
C15 C20 C19 119.8(3)
C1 N2 C2 104.61(12)
C1 N1 C3 107.99(12)
C12 N3 C13 123.19(13)
C4 O2 C5 114.83(13)

loop_
_geom_bond_atom_site_label_1
_geom_bond_atom_site_label_2
_geom_bond_distance
C11 C6 1.378(3)
C11 C10 1.394(4)
C10 C9 1.353(5)
C9 C8 1.359(5)
C8 C7 1.373(4)
C7 C6 1.363(3)
C6 C5 1.502(3)
C5 O2 1.4672(19)
C4 O1 1.207(2)
C4 O2 1.3182(18)
C4 C2 1.472(2)
C2 N2 1.375(2)
C2 C3 1.3848(19)
C1 N2 1.3040(19)
C1 N1 1.3387(19)
C3 N1 1.3617(19)
C3 C12 1.486(2)
C12 O3 1.2213(17)
C12 N3 1.330(2)
C13 N3 1.452(2)
C13 C15 1.507(3)
C13 C14 1.521(3)
C15 C20 1.354(3)
C15 C16 1.392(3)
C16 C17 1.367(4)
C17 C18 1.345(5)
C18 C19 1.350(5)
C19 C20 1.396(4)
